data_4515913
loop_
_publ_author_name
'Rodr\'iguez-Fortea, Antonio'
'Kaleta, Ji\<r\'i'
'M\'ezi\`ere, C\'ecile'
'Allain, Magali'
'Canadell, Enric'
'Wzietek, Pawel'
'Michl, Josef'
'Batail, Patrick'

_publ_section_title
;
 Asymmetric Choreography in Pairs of Orthogonal Rotors.
;
_journal_issue 1
_journal_name_full 'ACS omega'
_journal_page_first 1293
_journal_page_last 1297
_journal_paper_doi 10.1021/acsomega.7b01580
_journal_volume 3
_journal_year 2018
_chemical_formula_moiety '2(C11 H7 O4), 2(C16 H36 N), H2 O'
_chemical_formula_sum 'C54 H88 N2 O9'
_chemical_formula_weight 909.26
_space_group_IT_number 15
_space_group_name_Hall '-C 2yc'
_space_group_name_H-M_alt 'C 1 2/c 1'
_symmetry_cell_setting monoclinic
_symmetry_Int_Tables_number 15
_symmetry_space_group_name_Hall '-C 2yc'
_symmetry_space_group_name_H-M 'C 1 2/c 1'
_atom_sites_solution_hydrogens mixed
_atom_sites_solution_primary direct
_atom_sites_solution_secondary difmap
_audit_creation_date 2017-12-15T16:44:53-00:00
_audit_creation_method 'WinGX routine CIF_UPDATE'
_cell_angle_alpha 90
_cell_angle_beta 93.297(3)
_cell_angle_gamma 90
_cell_formula_units_Z 4
_cell_length_a 22.2703(6)
_cell_length_b 15.8902(5)
_cell_length_c 15.2838(5)
_cell_measurement_reflns_used 5634
_cell_measurement_temperature 100.00(10)
_cell_measurement_theta_max 75.226
_cell_measurement_theta_min 3.362
_cell_volume 5399.7(3)
_computing_cell_refinement 'CrysAlisPro 1.171.38.46 (Rigaku OD, 2015)'
_computing_data_collection 'CrysAlisPro 1.171.38.46 (Rigaku OD, 2015)'
_computing_data_reduction 'CrysAlisPro 1.171.38.46 (Rigaku OD, 2015)'
_computing_molecular_graphics 'DIAMOND 3.2k (Crystal Impact GbR, 2014)'
_computing_publication_material 'WinGX publication routines (Farrugia, 2012)'
_computing_structure_refinement 'SHELXL-2016/4 (Sheldrick, 2016)'
_computing_structure_solution 'SHELXS-2013/1 (Sheldrick, 2013)'
_diffrn_ambient_temperature 100.00(10)
_diffrn_detector_area_resol_mean 5.199
_diffrn_measured_fraction_theta_full 0.99
_diffrn_measured_fraction_theta_max 0.977
_diffrn_measurement_device_type 'SuperNova, Single source at offset, AtlasS2'
_diffrn_measurement_method '\w scans'
_diffrn_radiation_monochromator mirror
_diffrn_radiation_type CuK\a
_diffrn_radiation_wavelength 1.54184
_diffrn_reflns_av_R_equivalents 0.0138
_diffrn_reflns_av_unetI/netI 0.0171
_diffrn_reflns_Laue_measured_fraction_full 0.99
_diffrn_reflns_Laue_measured_fraction_max 0.977
_diffrn_reflns_limit_h_max 27
_diffrn_reflns_limit_h_min -27
_diffrn_reflns_limit_k_max 19
_diffrn_reflns_limit_k_min -19
_diffrn_reflns_limit_l_max 19
_diffrn_reflns_limit_l_min -14
_diffrn_reflns_number 12140
_diffrn_reflns_point_group_measured_fraction_full 0.99
_diffrn_reflns_point_group_measured_fraction_max 0.977
_diffrn_reflns_theta_full 75
_diffrn_reflns_theta_max 76.306
_diffrn_reflns_theta_min 3.419
_exptl_absorpt_coefficient_mu 0.592
_exptl_absorpt_correction_T_max 1
_exptl_absorpt_correction_T_min 0.614
_exptl_absorpt_correction_type multi-scan
_exptl_absorpt_process_details
;
        CrysAlisPro 1.171.38.41r (Rigaku Oxford Diffraction, 2015)
        Empirical absorption correction using spherical harmonics,
 implemented in SCALE3 ABSPACK scaling algorithm.
;
_exptl_crystal_colour colorless
_exptl_crystal_density_diffrn 1.118
_exptl_crystal_description prism
_exptl_crystal_F_000 1992
_exptl_crystal_size_max 0.203
_exptl_crystal_size_mid 0.148
_exptl_crystal_size_min 0.102
_refine_diff_density_max 0.818
_refine_diff_density_min -0.505
_refine_diff_density_rms 0.051
_refine_ls_extinction_method none
_refine_ls_goodness_of_fit_ref 1.061
_refine_ls_hydrogen_treatment mixed
_refine_ls_matrix_type full
_refine_ls_number_parameters 329
_refine_ls_number_reflns 5538
_refine_ls_number_restraints 0
_refine_ls_restrained_S_all 1.061
_refine_ls_R_factor_all 0.0784
_refine_ls_R_factor_gt 0.0718
_refine_ls_shift/su_max 0
_refine_ls_shift/su_mean 0
_refine_ls_structure_factor_coef Fsqd
_refine_ls_weighting_details 'w=1/[\s^2^(Fo^2^)+(0.0932P)^2^+7.6340P] where P=(Fo^2^+2Fc^2^)/3'
_refine_ls_weighting_scheme calc
_refine_ls_wR_factor_gt 0.1911
_refine_ls_wR_factor_ref 0.1974
_reflns_Friedel_coverage 0
_reflns_number_gt 4893
_reflns_number_total 5538
_reflns_threshold_expression 'I > 2\s(I)'
_cod_data_source_file ao7b01580_si_003.cif
_cod_data_source_block cp60-4-100k
_cod_original_sg_symbol_H-M 'C 2/c'
_cod_database_code 4515913

loop_
_symmetry_equiv_pos_as_xyz
'x, y, z'
'-x, y, -z+1/2'
'x+1/2, y+1/2, z'
'-x+1/2, y+1/2, -z+1/2'
'-x, -y, -z'
'x, -y, z-1/2'
'-x+1/2, -y+1/2, -z'
'x+1/2, -y+1/2, z-1/2'

loop_
_atom_site_label
_atom_site_type_symbol
_atom_site_fract_x
_atom_site_fract_y
_atom_site_fract_z
_atom_site_U_iso_or_equiv
_atom_site_adp_type
_atom_site_occupancy
_atom_site_site_symmetry_order
_atom_site_calc_flag
_atom_site_refinement_flags_posn
_atom_site_refinement_flags_adp
_atom_site_refinement_flags_occupancy
C1 C 0.24534(9) 1.06052(13) 0.86124(13) 0.0367(4) Uani 1 1 d . . .
C2 C 0.20288(8) 0.99121(13) 0.86855(13) 0.0371(4) Uani 1 1 d . . .
C3 C 0.16583(9) 0.93749(13) 0.87513(14) 0.0390(4) Uani 1 1 d . . .
C4 C 0.11836(9) 0.87620(13) 0.87711(14) 0.0387(4) Uani 1 1 d . . .
C5A C 0.06404(12) 0.87124(18) 0.81019(18) 0.0425(7) Uani 0.835(5) 1 d . . P
H5A1 H 0.072851 0.854635 0.75122 0.051 Uiso 0.835(5) 1 calc R U P
H5A2 H 0.035612 0.917428 0.811342 0.051 Uiso 0.835(5) 1 calc R U P
C5B C 0.0973(8) 0.8184(14) 0.7970(11) 0.067(6) Uani 0.165(5) 1 d . . P
H5B1 H 0.124692 0.7739 0.782046 0.08 Uiso 0.165(5) 1 calc R U P
H5B2 H 0.078831 0.846922 0.746116 0.08 Uiso 0.165(5) 1 calc R U P
C6A C 0.12275(11) 0.77811(16) 0.8709(2) 0.0451(7) Uani 0.835(5) 1 d . . P
H6A1 H 0.135208 0.755678 0.815797 0.054 Uiso 0.835(5) 1 calc R U P
H6A2 H 0.141437 0.749717 0.921668 0.054 Uiso 0.835(5) 1 calc R U P
C6B C 0.1094(6) 0.8053(11) 0.9379(10) 0.055(4) Uani 0.165(5) 1 d . . P
H6B1 H 0.10161 0.820961 0.997562 0.065 Uiso 0.165(5) 1 calc R U P
H6B2 H 0.137992 0.759477 0.935301 0.065 Uiso 0.165(5) 1 calc R U P
C7A C 0.07296(10) 0.86150(16) 0.94992(17) 0.0394(6) Uani 0.835(5) 1 d . . P
H7A1 H 0.089441 0.836679 1.004092 0.047 Uiso 0.835(5) 1 calc R U P
H7A2 H 0.045019 0.907017 0.959254 0.047 Uiso 0.835(5) 1 calc R U P
C7B C 0.0482(6) 0.9001(11) 0.8809(11) 0.054(4) Uani 0.165(5) 1 d . . P
H7B1 H 0.029751 0.928128 0.829845 0.065 Uiso 0.165(5) 1 calc R U P
H7B2 H 0.0357 0.922632 0.93597 0.065 Uiso 0.165(5) 1 calc R U P
C8 C 0.05438(9) 0.79887(13) 0.87503(14) 0.0396(5) Uani 1 1 d . . .
C9 C 0.00464(9) 0.74086(14) 0.86966(14) 0.0412(5) Uani 1 1 d . . .
C10 C -0.03684(10) 0.69399(15) 0.85864(14) 0.0444(5) Uani 1 1 d . . .
C11 C -0.08422(11) 0.63145(16) 0.83982(16) 0.0510(6) Uani 1 1 d . . .
C12 C 0.26989(10) 0.15499(13) 0.10286(13) 0.0388(4) Uani 1 1 d . . .
H12A H 0.252846 0.210028 0.11321 0.047 Uiso 1 1 calc R U .
H12B H 0.276338 0.151009 0.04077 0.047 Uiso 1 1 calc R U .
C13 C 0.22444(10) 0.08909(14) 0.12519(16) 0.0481(5) Uani 1 1 d . . .
H13A H 0.224519 0.082613 0.188302 0.058 Uiso 1 1 calc R U .
H13B H 0.235286 0.03544 0.100251 0.058 Uiso 1 1 calc R U .
C14 C 0.16187(10) 0.11457(16) 0.08931(15) 0.0473(5) Uani 1 1 d . . .
H14A H 0.149418 0.164604 0.119787 0.057 Uiso 1 1 calc R U .
H14B H 0.163495 0.128564 0.027717 0.057 Uiso 1 1 calc R U .
C15 C 0.11564(11) 0.04617(17) 0.09924(18) 0.0552(6) Uani 1 1 d . . .
H15A H 0.126003 -0.002025 0.065361 0.083 Uiso 1 1 calc R U .
H15B H 0.076721 0.066472 0.078832 0.083 Uiso 1 1 calc R U .
H15C H 0.114822 0.03059 0.159852 0.083 Uiso 1 1 calc R U .
C16 C 0.35816(9) 0.06235(12) 0.14657(13) 0.0372(4) Uani 1 1 d . . .
H16A H 0.394987 0.061138 0.183653 0.045 Uiso 1 1 calc R U .
H16B H 0.330754 0.021984 0.170297 0.045 Uiso 1 1 calc R U .
C17 C 0.37266(13) 0.03307(14) 0.05597(15) 0.0533(6) Uani 1 1 d . . .
H17A H 0.336399 0.033248 0.017638 0.064 Uiso 1 1 calc R U .
H17B H 0.40141 0.071175 0.031743 0.064 Uiso 1 1 calc R U .
C18 C 0.39862(11) -0.05469(14) 0.06125(16) 0.0466(5) Uani 1 1 d . . .
H18A H 0.43389 -0.05423 0.101547 0.056 Uiso 1 1 calc R U .
H18B H 0.369277 -0.091998 0.085278 0.056 Uiso 1 1 calc R U .
C19 C 0.41604(18) -0.08963(18) -0.02540(19) 0.0752(9) Uani 1 1 d . . .
H19A H 0.380994 -0.093432 -0.064807 0.113 Uiso 1 1 calc R U .
H19B H 0.43322 -0.144606 -0.016634 0.113 Uiso 1 1 calc R U .
H19C H 0.44501 -0.053101 -0.049937 0.113 Uiso 1 1 calc R U .
C20 C 0.32401(9) 0.16478(12) 0.25032(12) 0.0358(4) Uani 1 1 d . . .
H20A H 0.298092 0.12144 0.272157 0.043 Uiso 1 1 calc R U .
H20B H 0.363246 0.158367 0.280537 0.043 Uiso 1 1 calc R U .
C21 C 0.29887(10) 0.24969(13) 0.27425(13) 0.0412(5) Uani 1 1 d . . .
H21A H 0.260385 0.258294 0.242511 0.049 Uiso 1 1 calc R U .
H21B H 0.326003 0.293722 0.257163 0.049 Uiso 1 1 calc R U .
C22 C 0.29085(11) 0.25528(15) 0.37194(14) 0.0456(5) Uani 1 1 d . . .
H22A H 0.262001 0.213132 0.388136 0.055 Uiso 1 1 calc R U .
H22B H 0.328891 0.243015 0.403456 0.055 Uiso 1 1 calc R U .
C23 C 0.26923(12) 0.34134(16) 0.39898(16) 0.0548(6) Uani 1 1 d . . .
H23A H 0.298283 0.383087 0.384824 0.082 Uiso 1 1 calc R U .
H23B H 0.264289 0.34187 0.460963 0.082 Uiso 1 1 calc R U .
H23C H 0.231419 0.353595 0.368288 0.082 Uiso 1 1 calc R U .
C24 C 0.37012(10) 0.21629(12) 0.11428(13) 0.0394(5) Uani 1 1 d . . .
H24A H 0.350523 0.270458 0.119211 0.047 Uiso 1 1 calc R U .
H24B H 0.372761 0.204498 0.052353 0.047 Uiso 1 1 calc R U .
C25 C 0.43379(10) 0.22316(15) 0.15609(17) 0.0484(5) Uani 1 1 d . . .
H25A H 0.454515 0.169993 0.14988 0.058 Uiso 1 1 calc R U .
H25B H 0.431944 0.234852 0.218165 0.058 Uiso 1 1 calc R U .
C26 C 0.46904(11) 0.29333(15) 0.11294(17) 0.0518(6) Uani 1 1 d . . .
H26A H 0.511221 0.288182 0.131778 0.062 Uiso 1 1 calc R U .
H26B H 0.465624 0.285583 0.049897 0.062 Uiso 1 1 calc R U .
C27 C 0.44808(12) 0.38039(16) 0.13396(19) 0.0571(6) Uani 1 1 d . . .
H27A H 0.407221 0.387547 0.111643 0.086 Uiso 1 1 calc R U .
H27B H 0.473202 0.421024 0.107346 0.086 Uiso 1 1 calc R U .
H27C H 0.45041 0.388282 0.196335 0.086 Uiso 1 1 calc R U .
N1 N 0.33053(8) 0.14939(10) 0.15325(10) 0.0348(4) Uani 1 1 d . . .
O1 O 0.23485(7) 1.12759(9) 0.89780(10) 0.0458(4) Uani 1 1 d . . .
O2 O 0.28980(7) 1.04499(11) 0.81574(13) 0.0573(5) Uani 1 1 d . . .
O3 O -0.13573(9) 0.66054(12) 0.83535(17) 0.0784(7) Uani 1 1 d . . .
H3 H -0.159944 0.622516 0.824699 0.118 Uiso 1 1 calc R U .
O4 O -0.07190(12) 0.55839(14) 0.8271(2) 0.1092(11) Uani 1 1 d . . .
O5 O 0 0.4508(2) 0.75 0.126(2) Uani 1 2 d S T P
H5 H 0.020(3) 0.486(4) 0.716(4) 0.189 Uiso 1 1 d . U .

loop_
_atom_site_aniso_label
_atom_site_aniso_U_11
_atom_site_aniso_U_22
_atom_site_aniso_U_33
_atom_site_aniso_U_23
_atom_site_aniso_U_13
_atom_site_aniso_U_12
C1 0.0373(10) 0.0361(10) 0.0361(10) -0.0026(8) -0.0040(8) -0.0053(8)
C2 0.0321(9) 0.0359(10) 0.0429(10) -0.0027(8) -0.0018(8) 0.0009(8)
C3 0.0330(9) 0.0363(10) 0.0474(11) -0.0001(8) -0.0012(8) -0.0005(8)
C4 0.0295(9) 0.0359(10) 0.0504(11) -0.0016(8) -0.0003(8) -0.0039(8)
C5A 0.0397(13) 0.0409(14) 0.0459(15) 0.0017(11) -0.0044(11) -0.0108(11)
C5B 0.062(10) 0.083(13) 0.057(9) -0.006(8) 0.012(7) -0.042(10)
C6A 0.0355(13) 0.0335(13) 0.0665(19) -0.0012(12) 0.0054(11) -0.0040(10)
C6B 0.042(7) 0.070(10) 0.051(8) 0.000(7) -0.001(6) 0.003(7)
C7A 0.0312(12) 0.0390(13) 0.0476(14) -0.0021(10) -0.0002(10) -0.0061(10)
C7B 0.031(6) 0.066(10) 0.065(10) -0.001(7) -0.011(6) -0.012(6)
C8 0.0347(10) 0.0378(11) 0.0461(11) 0.0000(8) 0.0003(8) -0.0041(8)
C9 0.0397(10) 0.0414(11) 0.0426(11) -0.0005(8) 0.0018(8) -0.0055(9)
C10 0.0450(11) 0.0455(12) 0.0428(11) 0.0019(9) 0.0026(9) -0.0089(10)
C11 0.0520(13) 0.0499(13) 0.0509(13) 0.0054(10) 0.0016(10) -0.0106(11)
C12 0.0476(11) 0.0322(10) 0.0355(10) -0.0009(7) -0.0086(8) 0.0017(8)
C13 0.0479(12) 0.0368(11) 0.0576(13) 0.0011(9) -0.0140(10) -0.0051(9)
C14 0.0412(11) 0.0539(13) 0.0467(12) -0.0024(10) 0.0013(9) 0.0061(10)
C15 0.0425(12) 0.0594(15) 0.0633(15) -0.0172(12) -0.0005(10) 0.0015(10)
C16 0.0439(11) 0.0273(9) 0.0397(10) 0.0023(7) -0.0026(8) 0.0003(8)
C17 0.0802(17) 0.0357(11) 0.0434(12) -0.0036(9) -0.0022(11) 0.0093(11)
C18 0.0526(13) 0.0346(11) 0.0527(13) -0.0023(9) 0.0028(10) 0.0026(9)
C19 0.122(3) 0.0458(14) 0.0573(16) -0.0098(12) 0.0004(16) 0.0217(16)
C20 0.0421(10) 0.0341(10) 0.0307(9) 0.0013(7) -0.0019(7) -0.0049(8)
C21 0.0507(12) 0.0367(10) 0.0362(10) -0.0020(8) 0.0016(8) 0.0004(9)
C22 0.0534(12) 0.0460(12) 0.0374(11) -0.0039(9) 0.0018(9) -0.0023(10)
C23 0.0622(15) 0.0548(14) 0.0477(13) -0.0143(11) 0.0062(11) -0.0016(12)
C24 0.0529(12) 0.0291(9) 0.0368(10) 0.0023(7) 0.0069(8) -0.0027(8)
C25 0.0454(12) 0.0396(11) 0.0606(14) 0.0049(10) 0.0067(10) -0.0047(9)
C26 0.0526(13) 0.0450(13) 0.0585(14) 0.0000(10) 0.0104(11) -0.0096(10)
C27 0.0586(14) 0.0429(13) 0.0689(16) 0.0012(11) -0.0052(12) -0.0091(11)
N1 0.0440(9) 0.0275(8) 0.0324(8) 0.0006(6) -0.0021(6) -0.0019(7)
O1 0.0617(10) 0.0347(8) 0.0413(8) -0.0049(6) 0.0046(7) -0.0082(7)
O2 0.0425(9) 0.0535(10) 0.0774(12) -0.0224(9) 0.0161(8) -0.0179(7)
O3 0.0501(11) 0.0488(11) 0.137(2) -0.0180(12) 0.0130(11) -0.0132(8)
O4 0.0753(15) 0.0439(12) 0.204(3) 0.0059(15) -0.0249(18) -0.0137(11)
O5 0.144(4) 0.067(2) 0.154(5) 0 -0.097(4) 0

loop_
_atom_type_symbol
_atom_type_description
_atom_type_scat_dispersion_real
_atom_type_scat_dispersion_imag
_atom_type_scat_source
C C 0.0181 0.0091 'International Tables Vol C Tables 4.2.6.8 and 6.1.1.4'
H H 0 0 'International Tables Vol C Tables 4.2.6.8 and 6.1.1.4'
N N 0.0311 0.018 'International Tables Vol C Tables 4.2.6.8 and 6.1.1.4'
O O 0.0492 0.0322 'International Tables Vol C Tables 4.2.6.8 and 6.1.1.4'

loop_
_geom_angle_atom_site_label_1
_geom_angle_atom_site_label_2
_geom_angle_atom_site_label_3
_geom_angle
O1 C1 O2 126.31(19)
O1 C1 C2 118.52(18)
O2 C1 C2 115.17(18)
C3 C2 C1 176.6(2)
C2 C3 C4 175.2(2)
C3 C4 C6B 130.8(6)
C3 C4 C5A 124.78(19)
C6B C4 C5A 104.4(6)
C3 C4 C7A 128.47(19)
C6B C4 C7A 47.4(6)
C5A C4 C7A 87.11(17)
C3 C4 C6A 128.63(19)
C6B C4 C6A 44.9(7)
C5A C4 C6A 87.61(18)
C7A C4 C6A 86.52(18)
C3 C4 C5B 124.2(6)
C6B C4 C5B 90.0(9)
C5A C4 C5B 43.0(9)
C7A C4 C5B 106.8(6)
C6A C4 C5B 52.5(8)
C3 C4 C7B 123.8(6)
C6B C4 C7B 89.4(8)
C5A C4 C7B 46.4(6)
C7A C4 C7B 48.8(6)
C6A C4 C7B 107.5(6)
C5B C4 C7B 85.4(10)
C3 C4 C8 177.18(19)
C6B C4 C8 52.0(6)
C5A C4 C8 52.41(13)
C7A C4 C8 52.70(12)
C6A C4 C8 52.99(13)
C5B C4 C8 54.3(5)
C7B C4 C8 54.5(6)
C4 C5A C8 75.20(16)
C4 C5A H5A1 116
C8 C5A H5A1 116
C4 C5A H5A2 116
C8 C5A H5A2 116
H5A1 C5A H5A2 112.9
C4 C5B C8 72.4(7)
C4 C5B H5B1 116.3
C8 C5B H5B1 116.3
C4 C5B H5B2 116.3
C8 C5B H5B2 116.3
H5B1 C5B H5B2 113.3
C8 C6A C4 73.91(16)
C8 C6A H6A1 116.1
C4 C6A H6A1 116.1
C8 C6A H6A2 116.1
C4 C6A H6A2 116.1
H6A1 C6A H6A2 113.1
C4 C6B C8 77.7(7)
C4 C6B H6B1 115.6
C8 C6B H6B1 115.6
C4 C6B H6B2 115.6
C8 C6B H6B2 115.6
H6B1 C6B H6B2 112.6
C8 C7A C4 74.18(16)
C8 C7A H7A1 116.1
C4 C7A H7A1 116.1
C8 C7A H7A2 116.1
C4 C7A H7A2 116.1
H7A1 C7A H7A2 113.1
C4 C7B C8 71.2(7)
C4 C7B H7B1 116.5
C8 C7B H7B1 116.5
C4 C7B H7B2 116.5
C8 C7B H7B2 116.5
H7B1 C7B H7B2 113.5
C9 C8 C6B 132.1(7)
C9 C8 C5A 125.20(19)
C6B C8 C5A 102.7(7)
C9 C8 C7A 128.54(19)
C6B C8 C7A 47.1(7)
C5A C8 C7A 87.40(18)
C9 C8 C6A 127.6(2)
C6B C8 C6A 44.5(6)
C5A C8 C6A 87.68(18)
C7A C8 C6A 86.90(18)
C9 C8 C5B 124.9(6)
C6B C8 C5B 88.0(9)
C5A C8 C5B 42.7(9)
C7A C8 C5B 106.2(6)
C6A C8 C5B 52.2(8)
C9 C8 C7B 124.9(5)
C6B C8 C7B 88.0(8)
C5A C8 C7B 46.3(6)
C7A C8 C7B 48.9(6)
C6A C8 C7B 107.4(5)
C5B C8 C7B 84.5(10)
C9 C8 C4 177.53(19)
C6B C8 C4 50.3(6)
C5A C8 C4 52.39(13)
C7A C8 C4 53.12(13)
C6A C8 C4 53.10(13)
C5B C8 C4 53.2(6)
C7B C8 C4 54.3(5)
C10 C9 C8 175.1(2)
C9 C10 C11 174.5(3)
O4 C11 O3 124.6(2)
O4 C11 C10 120.9(2)
O3 C11 C10 114.4(2)
C13 C12 N1 115.67(16)
C13 C12 H12A 108.4
N1 C12 H12A 108.4
C13 C12 H12B 108.4
N1 C12 H12B 108.4
H12A C12 H12B 107.4
C12 C13 C14 110.23(19)
C12 C13 H13A 109.6
C14 C13 H13A 109.6
C12 C13 H13B 109.6
C14 C13 H13B 109.6
H13A C13 H13B 108.1
C15 C14 C13 112.8(2)
C15 C14 H14A 109
C13 C14 H14A 109
C15 C14 H14B 109
C13 C14 H14B 109
H14A C14 H14B 107.8
C14 C15 H15A 109.5
C14 C15 H15B 109.5
H15A C15 H15B 109.5
C14 C15 H15C 109.5
H15A C15 H15C 109.5
H15B C15 H15C 109.5
C17 C16 N1 116.74(16)
C17 C16 H16A 108.1
N1 C16 H16A 108.1
C17 C16 H16B 108.1
N1 C16 H16B 108.1
H16A C16 H16B 107.3
C18 C17 C16 109.65(19)
C18 C17 H17A 109.7
C16 C17 H17A 109.7
C18 C17 H17B 109.7
C16 C17 H17B 109.7
H17A C17 H17B 108.2
C19 C18 C17 114.2(2)
C19 C18 H18A 108.7
C17 C18 H18A 108.7
C19 C18 H18B 108.7
C17 C18 H18B 108.7
H18A C18 H18B 107.6
C18 C19 H19A 109.5
C18 C19 H19B 109.5
H19A C19 H19B 109.5
C18 C19 H19C 109.5
H19A C19 H19C 109.5
H19B C19 H19C 109.5
C21 C20 N1 115.91(16)
C21 C20 H20A 108.3
N1 C20 H20A 108.3
C21 C20 H20B 108.3
N1 C20 H20B 108.3
H20A C20 H20B 107.4
C20 C21 C22 110.87(17)
C20 C21 H21A 109.5
C22 C21 H21A 109.5
C20 C21 H21B 109.5
C22 C21 H21B 109.5
H21A C21 H21B 108.1
C23 C22 C21 112.26(19)
C23 C22 H22A 109.2
C21 C22 H22A 109.2
C23 C22 H22B 109.2
C21 C22 H22B 109.2
H22A C22 H22B 107.9
C22 C23 H23A 109.5
C22 C23 H23B 109.5
H23A C23 H23B 109.5
C22 C23 H23C 109.5
H23A C23 H23C 109.5
H23B C23 H23C 109.5
N1 C24 C25 115.54(17)
N1 C24 H24A 108.4
C25 C24 H24A 108.4
N1 C24 H24B 108.4
C25 C24 H24B 108.4
H24A C24 H24B 107.5
C24 C25 C26 111.0(2)
C24 C25 H25A 109.4
C26 C25 H25A 109.4
C24 C25 H25B 109.4
C26 C25 H25B 109.4
H25A C25 H25B 108
C27 C26 C25 113.9(2)
C27 C26 H26A 108.8
C25 C26 H26A 108.8
C27 C26 H26B 108.8
C25 C26 H26B 108.8
H26A C26 H26B 107.7
C26 C27 H27A 109.5
C26 C27 H27B 109.5
H27A C27 H27B 109.5
C26 C27 H27C 109.5
H27A C27 H27C 109.5
H27B C27 H27C 109.5
C12 N1 C20 110.72(15)
C12 N1 C16 111.77(15)
C20 N1 C16 105.90(14)
C12 N1 C24 106.18(15)
C20 N1 C24 111.07(14)
C16 N1 C24 111.28(15)
C11 O3 H3 109.5

loop_
_geom_bond_atom_site_label_1
_geom_bond_atom_site_label_2
_geom_bond_distance
C1 O1 1.232(3)
C1 O2 1.266(3)
C1 C2 1.460(3)
C2 C3 1.196(3)
C3 C4 1.439(3)
C4 C6B 1.482(17)
C4 C5A 1.541(3)
C4 C7A 1.564(3)
C4 C6A 1.565(3)
C4 C5B 1.580(17)
C4 C7B 1.612(14)
C4 C8 1.880(3)
C5A C8 1.541(3)
C5A H5A1 0.97
C5A H5A2 0.97
C5B C8 1.602(16)
C5B H5B1 0.97
C5B H5B2 0.97
C6A C8 1.563(3)
C6A H6A1 0.97
C6A H6A2 0.97
C6B C8 1.516(14)
C6B H6B1 0.97
C6B H6B2 0.97
C7A C8 1.555(3)
C7A H7A1 0.97
C7A H7A2 0.97
C7B C8 1.617(17)
C7B H7B1 0.97
C7B H7B2 0.97
C8 C9 1.440(3)
C9 C10 1.191(3)
C10 C11 1.466(3)
C11 O4 1.211(4)
C11 O3 1.235(3)
C12 C13 1.509(3)
C12 N1 1.518(2)
C12 H12A 0.97
C12 H12B 0.97
C13 C14 1.523(3)
C13 H13A 0.97
C13 H13B 0.97
C14 C15 1.511(3)
C14 H14A 0.97
C14 H14B 0.97
C15 H15A 0.96
C15 H15B 0.96
C15 H15C 0.96
C16 C17 1.513(3)
C16 N1 1.520(2)
C16 H16A 0.97
C16 H16B 0.97
C17 C18 1.510(3)
C17 H17A 0.97
C17 H17B 0.97
C18 C19 1.507(4)
C18 H18A 0.97
C18 H18B 0.97
C19 H19A 0.96
C19 H19B 0.96
C19 H19C 0.96
C20 C21 1.514(3)
C20 N1 1.519(2)
C20 H20A 0.97
C20 H20B 0.97
C21 C22 1.517(3)
C21 H21A 0.97
C21 H21B 0.97
C22 C23 1.515(3)
C22 H22A 0.97
C22 H22B 0.97
C23 H23A 0.96
C23 H23B 0.96
C23 H23C 0.96
C24 N1 1.524(2)
C24 C25 1.525(3)
C24 H24A 0.97
C24 H24B 0.97
C25 C26 1.534(3)
C25 H25A 0.97
C25 H25B 0.97
C26 C27 1.501(4)
C26 H26A 0.97
C26 H26B 0.97
C27 H27A 0.96
C27 H27B 0.96
C27 H27C 0.96
O3 H3 0.82
O5 H5 0.89(6)
